data_2013167
loop_
_publ_author_name
'Gossman, William L.'
'Wilson, Scott R.'
'Oldfield, Eric'

_publ_section_title
;
 Three hydrates of the bisphosphonate risedronate, consisting of one
 molecular and two ionic structures
;
_journal_issue 2
_journal_name_full 'Acta Crystallographica Section C'
_journal_page_first m33
_journal_page_last m36
_journal_paper_doi 10.1107/S0108270102021996
_journal_volume 59
_journal_year 2003
_chemical_formula_iupac '[Na (C7 H10 N O7 P2)] , 2.5H2 O'
_chemical_formula_moiety 'Na + , C7 H10 N O7 P2 - , 2.5H2 O'
_chemical_formula_sum 'C7 H15 N Na O9.5 P2'
_chemical_formula_weight 350.13
_chemical_name_common 'Risedronate monosodium hemi-pentahydrate'
_chemical_name_systematic
;
sodium
[1-hydroxy-2-(pyridinium-3-yl)ethane-1,2-diyl]bis(phosphonate) 2.5-hydrate
;
_space_group_IT_number 15
_symmetry_cell_setting monoclinic
_symmetry_space_group_name_Hall '-C 2yc'
_symmetry_space_group_name_H-M 'C 1 2/c 1'
_atom_sites_solution_hydrogens geom
_atom_sites_solution_secondary difmap
_cell_angle_alpha 90
_cell_angle_beta 114.692(5)
_cell_angle_gamma 90
_cell_formula_units_Z 8
_cell_length_a 21.664(7)
_cell_length_b 8.930(3)
_cell_length_c 15.123(5)
_cell_measurement_reflns_used 963
_cell_measurement_temperature 193(2)
_cell_measurement_theta_max 28.2
_cell_measurement_theta_min 2.5
_cell_volume 2658.2(15)
_computing_cell_refinement 'SAINT (Bruker, 2001)'
_computing_data_collection 'SMART (Bruker, 2001)'
_computing_data_reduction SAINT
_computing_molecular_graphics SHELXTL
_computing_publication_material 'CIFTAB in SHELXL97-2 (Sheldrick, 2001)'
_computing_structure_refinement SHELXTL
_computing_structure_solution 'SHELXTL (Bruker, 2001)'
_diffrn_ambient_temperature 193(2)
_diffrn_measured_fraction_theta_full 0.998
_diffrn_measured_fraction_theta_max 0.998
_diffrn_measurement_device 'Bruker Platform CCD area-detector'
_diffrn_measurement_method 'profile data from \w'
_diffrn_radiation_monochromator graphite
_diffrn_radiation_source 'normal-focus sealed tube'
_diffrn_radiation_type MoK\a
_diffrn_radiation_wavelength 0.71073
_diffrn_reflns_av_R_equivalents 0.035
_diffrn_reflns_av_sigmaI/netI 0.026
_diffrn_reflns_limit_h_max 26
_diffrn_reflns_limit_h_min -26
_diffrn_reflns_limit_k_max 10
_diffrn_reflns_limit_k_min -10
_diffrn_reflns_limit_l_max 18
_diffrn_reflns_limit_l_min -18
_diffrn_reflns_number 13009
_diffrn_reflns_theta_full 25.40
_diffrn_reflns_theta_max 25.40
_diffrn_reflns_theta_min 2.07
_diffrn_standards_decay_% 0
_diffrn_standards_interval_time 458
_diffrn_standards_number 161
_exptl_absorpt_coefficient_mu 0.408
_exptl_absorpt_correction_T_max 0.977
_exptl_absorpt_correction_T_min 0.886
_exptl_absorpt_correction_type integration
_exptl_absorpt_process_details '(XPREP in SHELXTL; Bruker, 2001)'
_exptl_crystal_colour colourless
_exptl_crystal_density_diffrn 1.750
_exptl_crystal_density_meas ?
_exptl_crystal_density_method 'not measured'
_exptl_crystal_description plate
_exptl_crystal_F_000 1448
_exptl_crystal_size_max 0.30
_exptl_crystal_size_mid 0.20
_exptl_crystal_size_min 0.06
_refine_diff_density_max 0.37
_refine_diff_density_min -0.35
_refine_ls_extinction_method none
_refine_ls_goodness_of_fit_ref 1.046
_refine_ls_hydrogen_treatment mixed
_refine_ls_matrix_type full
_refine_ls_number_parameters 298
_refine_ls_number_reflns 2435
_refine_ls_number_restraints 33
_refine_ls_restrained_S_all 1.042
_refine_ls_R_factor_all 0.036
_refine_ls_R_factor_gt 0.030
_refine_ls_shift/su_max 0.043
_refine_ls_shift/su_mean 0.003
_refine_ls_structure_factor_coef Fsqd
_refine_ls_weighting_details 'calc w = 1/[\s^2^(Fo^2^)+(0.0468P)^2^+2.8440P] where P=(Fo^2^+2Fc^2^)/3'
_refine_ls_weighting_scheme calc
_refine_ls_wR_factor_gt 0.079
_refine_ls_wR_factor_ref 0.082
_reflns_number_gt 2142
_reflns_number_total 2435
_reflns_threshold_expression I>2\s(I)
_cod_data_source_file gg1145.cif
_cod_data_source_block III
_cod_depositor_comments
;
The following automatic conversions were performed:
'_symmetry_cell_setting' value 'Monoclinic' changed to 'monoclinic'
according to '/home/saulius/struct/CIF-dictionaries/cif_core.dic'
dictionary named 'cif_core.dic' version 2.4.1 from 2010-06-29.

Automatic conversion script
Id: cif_fix_enum 1527 2010-12-29 10:47:43Z saulius 

The following automatic conversions were performed:

'_symmetry_cell_setting' value 'Monoclinic' changed to 'monoclinic'
according to /home/saulius/struct/CIF-dictionaries/cif_core.dic
dictionary named 'cif_core.dic' version 2.4.1 from 2010-06-29.

Automatic conversion script
Id: cif_fix_values 1715 2011-07-08 13:25:40Z adriana 

The following automatic conversions were performed:

'_exptl_crystal_density_meas' value 'not measured' was changed to '?'
- the value is perceived as not measured.

Automatic conversion script
Id: cif_fix_values 3008 2015-01-20 13:52:24Z robertas 
;
_cod_original_cell_volume 2658.3(14)
_cod_original_sg_symbol_H-M 'C 2/c'
_cod_original_formula_sum 'C7 H15 N Na O9.50 P2'
_cod_database_code 2013167
_cod_database_fobs_code 2013167

loop_
_symmetry_equiv_pos_as_xyz
'x, y, z'
'-x, y, -z+1/2'
'x+1/2, y+1/2, z'
'-x+1/2, y+1/2, -z+1/2'
'-x, -y, -z'
'x, -y, z-1/2'
'-x+1/2, -y+1/2, -z'
'x+1/2, -y+1/2, z-1/2'

loop_
_atom_site_label
_atom_site_fract_x
_atom_site_fract_y
_atom_site_fract_z
_atom_site_U_iso_or_equiv
_atom_site_adp_type
_atom_site_calc_flag
_atom_site_refinement_flags
_atom_site_occupancy
_atom_site_disorder_assembly
_atom_site_disorder_group
_atom_site_type_symbol
C1 0.18418(3) 0.17780(8) 0.13259(5) 0.01594(18) Uani d . 1 . . C
C2 0.16365(3) 0.20481(8) 0.02299(5) 0.01806(19) Uani d . 1 . . C
H2A 0.1770(4) 0.3038(9) 0.0141(6) 0.021(2) Uiso d . 1 . . H
H2B 0.1891(4) 0.1347(9) 0.0046(5) 0.022(2) Uiso d . 1 . . H
C3 0.08923(3) 0.19088(8) -0.04326(5) 0.01867(19) Uani d . 1 . . C
C4 0.05589(4) 0.05430(8) -0.06006(5) 0.0215(2) Uani d . 1 . . C
H4 0.0777(4) -0.0377(10) -0.0288(6) 0.032(2) Uiso d . 1 . . H
C5 -0.04662(4) 0.16229(10) -0.16919(6) 0.0328(3) Uani d . 1 . . C
H5 -0.0920(4) 0.1423(10) -0.2120(6) 0.031(2) Uiso d . 1 . . H
C6 -0.01629(4) 0.30027(9) -0.15586(7) 0.0355(3) Uani d . 1 . . C
H6 -0.0420(5) 0.3858(12) -0.1913(7) 0.051(3) Uiso d . 1 . . H
C7 0.05160(4) 0.31445(9) -0.09327(6) 0.0255(2) Uani d . 1 . . C
H7 0.0752(4) 0.4067(10) -0.0834(6) 0.027(2) Uiso d . 1 . . H
N1 -0.01021(3) 0.04412(7) -0.12154(4) 0.02509(18) Uani d . 1 . . N
H1 -0.0284(4) -0.0458(10) -0.1303(6) 0.031(2) Uiso d . 1 . . H
O1 0.17452(2) 0.33081(6) 0.28632(3) 0.02135(14) Uani d . 1 . . O
O2 0.06638(2) 0.22480(6) 0.15299(4) 0.02562(15) Uani d . 1 . . O
O3 0.12315(2) 0.44818(5) 0.12027(3) 0.02050(14) Uani d . 1 . . O
H3 0.1500(4) 0.5060(11) 0.1493(6) 0.039(3) Uiso d . 1 . . H
O4 0.29017(2) 0.37352(5) 0.18174(3) 0.01967(13) Uani d . 1 . . O
O5 0.29920(2) 0.16274(5) 0.30063(3) 0.01915(14) Uani d . 1 . . O
O6 0.30941(2) 0.10793(6) 0.14425(3) 0.02028(13) Uani d . 1 . . O
H6A 0.3173(4) 0.0324(10) 0.1656(6) 0.035(3) Uiso d . 1 . . H
O7 0.17200(2) 0.02148(5) 0.14404(3) 0.01952(13) Uani d . 1 . . O
H7A 0.1885(4) -0.0050(11) 0.2017(6) 0.040(3) Uiso d . 1 . . H
P1 0.134467(9) 0.29890(2) 0.179316(12) 0.01704(5) Uani d . 1 . . P
P2 0.276249(8) 0.213258(19) 0.196487(12) 0.01546(5) Uani d . 1 . . P
O8 0.20512(6) 0.11753(12) 0.42805(7) 0.0354(3) Uani d PDU 0.5295(8) . 1 O
H8A 0.1719(6) 0.1699(13) 0.3865(11) 0.033(2) Uiso d PDU 0.5295(8) . 1 H
H8B 0.2001(7) 0.0338(11) 0.3997(10) 0.035(2) Uiso d PDU 0.5295(8) . 1 H
O9 0.39181(6) 0.19818(13) 0.51643(8) 0.0412(4) Uani d PD 0.5295(8) . 1 O
H9A 0.4059(7) 0.1303(15) 0.4931(8) 0.047(2) Uiso d PDU 0.5295(8) . 1 H
H9B 0.4046(8) 0.1929(19) 0.5764(7) 0.046(3) Uiso d PDU 0.5295(8) . 1 H
Na1 0.28640(3) 0.30120(6) 0.42011(4) 0.02034(15) Uani d P 0.5295(8) . 1 Na
O10 -0.02274(5) 0.36128(13) 0.20791(8) 0.0302(3) Uani d PD 0.50 . . O
H10A 0.0065(5) 0.3064(17) 0.2012(9) 0.052(4) Uiso d PDU 0.50 . . H
H10B -0.0279(6) 0.3211(19) 0.2552(8) 0.054(4) Uiso d PDU 0.50 . . H
O11 0.20852(10) 0.11342(16) 0.43226(10) 0.0628(6) Uani d PDU 0.4705(8) . 2 O
H11A 0.2261(7) 0.0448(13) 0.4124(11) 0.037(2) Uiso d PDU 0.4705(8) . 2 H
H11B 0.1925(8) 0.1749(13) 0.3839(10) 0.034(2) Uiso d PDU 0.4705(8) . 2 H
O12 0.42451(7) 0.19805(14) 0.51646(10) 0.0365(4) Uani d PD 0.4705(8) . 2 O
H12A 0.4249(9) 0.1268(15) 0.4778(9) 0.050(3) Uiso d PDU 0.4705(8) . 2 H
H12B 0.4666(6) 0.199(2) 0.5528(12) 0.045(2) Uiso d PDU 0.4705(8) . 2 H
Na2 0.30391(4) 0.29778(8) 0.43197(5) 0.0284(2) Uani d P 0.4705(8) . 2 Na

loop_
_atom_site_aniso_label
_atom_site_aniso_U_11
_atom_site_aniso_U_22
_atom_site_aniso_U_33
_atom_site_aniso_U_12
_atom_site_aniso_U_13
_atom_site_aniso_U_23
C1 0.0198(3) 0.0117(3) 0.0171(3) -0.0022(3) 0.0085(2) -0.0006(2)
C2 0.0190(3) 0.0179(3) 0.0179(3) -0.0008(3) 0.0083(2) 0.0005(3)
C3 0.0205(3) 0.0207(3) 0.0162(3) -0.0029(3) 0.0090(2) -0.0039(3)
C4 0.0229(3) 0.0206(4) 0.0199(3) -0.0029(3) 0.0079(2) -0.0007(3)
C5 0.0169(3) 0.0310(4) 0.0444(4) -0.0017(3) 0.0066(3) -0.0057(4)
C6 0.0228(4) 0.0237(4) 0.0494(5) 0.0063(3) 0.0046(3) -0.0005(4)
C7 0.0230(3) 0.0189(4) 0.0322(4) -0.0011(3) 0.0089(3) -0.0039(3)
N1 0.0234(3) 0.0219(3) 0.0302(3) -0.0065(2) 0.0114(2) -0.0049(3)
O1 0.0308(2) 0.0166(2) 0.0195(2) 0.0000(2) 0.01335(16) -0.00105(19)
O2 0.0262(2) 0.0193(3) 0.0368(2) -0.0051(2) 0.01850(17) -0.0064(2)
O3 0.0223(2) 0.0132(2) 0.0224(2) -0.00152(19) 0.00568(16) -0.00198(19)
O4 0.0224(2) 0.0147(2) 0.0205(2) -0.00070(19) 0.00753(16) 0.00074(19)
O5 0.0226(2) 0.0173(2) 0.0167(2) 0.00288(19) 0.00730(16) 0.00066(18)
O6 0.0258(2) 0.0171(2) 0.0208(2) 0.00398(19) 0.01261(15) 0.00237(19)
O7 0.0278(2) 0.0123(2) 0.0189(2) -0.00207(19) 0.01019(16) 0.00026(18)
P1 0.02007(7) 0.01364(8) 0.01976(7) -0.00119(6) 0.01065(5) -0.00167(6)
P2 0.01788(7) 0.01310(8) 0.01540(7) 0.00019(6) 0.00696(5) 0.00006(6)
O8 0.0687(6) 0.0204(5) 0.0144(4) 0.0208(5) 0.0148(4) 0.0028(4)
O9 0.0491(6) 0.0325(6) 0.0299(5) 0.0106(5) 0.0044(5) -0.0055(5)
Na1 0.0254(2) 0.0201(3) 0.0160(2) -0.0024(2) 0.00914(17) -0.00226(19)
O10 0.0279(4) 0.0334(6) 0.0344(5) 0.0071(4) 0.0180(3) 0.0057(4)
O11 0.1445(11) 0.0202(7) 0.0489(6) -0.0159(8) 0.0652(6) -0.0015(6)
O12 0.0361(7) 0.0257(6) 0.0367(6) 0.0014(5) 0.0043(5) -0.0078(5)
Na2 0.0403(3) 0.0245(3) 0.0250(3) -0.0049(3) 0.0181(2) -0.0031(3)

loop_
_atom_type_symbol
_atom_type_description
_atom_type_scat_dispersion_real
_atom_type_scat_dispersion_imag
_atom_type_scat_source
C C 0.0033 0.0016 'International Tables Vol C Tables 4.2.6.8 and 6.1.1.4'
H H 0.0000 0.0000 'International Tables Vol C Tables 4.2.6.8 and 6.1.1.4'
N N 0.0061 0.0033 'International Tables Vol C Tables 4.2.6.8 and 6.1.1.4'
O O 0.0106 0.0060 'International Tables Vol C Tables 4.2.6.8 and 6.1.1.4'
Na Na 0.0362 0.0249 'International Tables Vol C Tables 4.2.6.8 and 6.1.1.4'
P P 0.1023 0.0942 'International Tables Vol C Tables 4.2.6.8 and 6.1.1.4'

loop_
_geom_angle_atom_site_label_1
_geom_angle_atom_site_label_2
_geom_angle_atom_site_label_3
_geom_angle_site_symmetry_1
_geom_angle_site_symmetry_3
_geom_angle
_geom_angle_publ_flag
O7 C1 C2 . . 107.12(5) ?
O7 C1 P2 . . 108.35(4) ?
C2 C1 P2 . . 107.39(5) ?
O7 C1 P1 . . 110.64(5) ?
C2 C1 P1 . . 111.32(5) ?
P2 C1 P1 . . 111.84(4) y
C3 C2 C1 . . 116.69(7) y
C3 C2 H2A . . 106.5(4) ?
C1 C2 H2A . . 109.1(5) ?
C3 C2 H2B . . 110.0(4) ?
C1 C2 H2B . . 105.6(5) ?
H2A C2 H2B . . 108.8(8) ?
C4 C3 C7 . . 117.12(6) ?
C4 C3 C2 . . 121.71(6) ?
C7 C3 C2 . . 121.12(6) ?
N1 C4 C3 . . 120.58(6) ?
N1 C4 H4 . . 116.2(5) ?
C3 C4 H4 . . 123.2(5) ?
N1 C5 C6 . . 119.50(7) ?
N1 C5 H5 . . 115.7(5) ?
C6 C5 H5 . . 124.8(5) ?
C5 C6 C7 . . 119.36(7) ?
C5 C6 H6 . . 120.0(6) ?
C7 C6 H6 . . 120.6(6) ?
C6 C7 C3 . . 120.87(7) ?
C6 C7 H7 . . 122.5(4) ?
C3 C7 H7 . . 116.6(4) ?
C5 N1 C4 . . 122.56(7) ?
C5 N1 H1 . . 121.0(5) ?
C4 N1 H1 . . 116.5(5) ?
P1 O1 Na1 . . 142.77(4) ?
P1 O1 Na2 . . 140.50(4) ?
P1 O3 H3 . . 110.3(7) ?
P2 O5 Na2 . . 128.60(4) ?
P2 O5 Na1 . . 124.33(4) ?
P2 O6 H6A . . 113.4(8) ?
C1 O7 Na2 . 4_545 129.94(5) ?
C1 O7 Na1 . 4_545 126.56(5) ?
C1 O7 H7A . . 112.5(6) ?
Na2 O7 H7A 4_545 . 100.2(7) ?
Na1 O7 H7A 4_545 . 96.7(7) ?
O1 P1 O2 . . 115.22(3) ?
O1 P1 O3 . . 109.48(3) ?
O2 P1 O3 . . 108.64(3) ?
O1 P1 C1 . . 110.60(3) ?
O2 P1 C1 . . 107.55(4) ?
O3 P1 C1 . . 104.82(4) ?
O4 P2 O5 . . 116.22(3) ?
O4 P2 O6 . . 109.40(4) ?
O5 P2 O6 . . 108.86(3) ?
O4 P2 C1 . . 109.07(3) ?
O5 P2 C1 . . 107.95(3) ?
O6 P2 C1 . . 104.70(3) ?
Na1 O8 Na1 7_556 . 94.43(4) ?
Na1 O8 H8A 7_556 . 104.2(11) ?
Na1 O8 H8A . . 89.9(9) ?
Na1 O8 H8B 7_556 . 135.3(11) ?
Na1 O8 H8B . . 120.7(12) ?
H8A O8 H8B . . 102.6(12) ?
Na1 O9 H9A . . 117.9(8) ?
Na1 O9 H9B . . 119.9(12) ?
H9A O9 H9B . . 114.3(14) ?
O5 Na1 O9 . . 82.55(4) ?
O5 Na1 O8 . 7_556 162.08(4) ?
O9 Na1 O8 . 7_556 81.61(5) ?
O5 Na1 O1 . . 79.08(3) ?
O9 Na1 O1 . . 159.89(4) ?
O8 Na1 O1 7_556 . 115.08(4) ?
O5 Na1 O8 . . 90.21(4) ?
O9 Na1 O8 . . 104.05(5) ?
O8 Na1 O8 7_556 . 85.57(4) ?
O1 Na1 O8 . . 68.09(3) ?
O5 Na1 O7 . 4 86.41(3) ?
O9 Na1 O7 . 4 97.73(5) ?
O8 Na1 O7 7_556 4 103.97(4) ?
O1 Na1 O7 . 4 89.27(3) ?
O8 Na1 O7 . 4 157.33(3) ?
H10A O10 H10B . . 103.1(14) ?
Na2 O11 Na2 7_556 . 99.70(6) ?
Na2 O11 H11A 7_556 . 143.5(10) ?
Na2 O11 H11A . . 88.9(10) ?
Na2 O11 H11B 7_556 . 112.3(11) ?
Na2 O11 H11B . . 68.9(11) ?
H11A O11 H11B . . 104.0(15) ?
Na2 O12 H12A . . 102.4(10) ?
Na2 O12 H12B . . 157.8(12) ?
H12A O12 H12B . . 97.8(16) ?
O5 Na2 O11 . 7_556 165.62(6) ?
O5 Na2 O7 . 4 87.92(4) ?
O11 Na2 O7 7_556 4 105.13(5) ?
O5 Na2 O12 . . 85.16(5) ?
O11 Na2 O12 7_556 . 98.62(6) ?
O7 Na2 O12 4 . 98.33(5) ?
O5 Na2 O11 . . 85.52(5) ?
O11 Na2 O11 7_556 . 80.30(6) ?
O7 Na2 O11 4 . 145.36(4) ?
O12 Na2 O11 . . 114.90(6) ?
O5 Na2 O1 . . 72.66(3) ?
O11 Na2 O1 7_556 . 102.41(6) ?
O7 Na2 O1 4 . 83.32(3) ?
O12 Na2 O1 . . 157.71(5) ?
O11 Na2 O1 . . 62.26(4) ?

loop_
_geom_bond_atom_site_label_1
_geom_bond_atom_site_label_2
_geom_bond_site_symmetry_2
_geom_bond_distance
_geom_bond_publ_flag
C1 P1 . 1.8613(9) ?
C1 P2 . 1.8445(8) ?
C1 O7 . 1.4445(9) ?
C1 C2 . 1.5451(11) ?
C2 C3 . 1.5064(10) ?
C2 H2A . 0.957(8) ?
C2 H2B . 0.949(9) ?
C3 C4 . 1.3858(11) ?
C3 C7 . 1.3924(10) ?
C4 N1 . 1.3457(9) ?
C4 H4 . 0.967(9) ?
C5 N1 . 1.3342(11) ?
C5 C6 . 1.3711(13) ?
C5 H5 . 0.941(8) ?
C6 C7 . 1.3828(11) ?
C6 H6 . 0.965(10) ?
C7 H7 . 0.949(9) ?
N1 H1 . 0.880(9) ?
O1 P1 . 1.5098(6) y
O1 Na1 . 2.4375(9) ?
O1 Na2 . 2.7636(10) ?
O2 P1 . 1.5104(7) y
O3 P1 . 1.5657(6) y
O3 H3 . 0.765(9) ?
O4 P2 . 1.4983(7) y
O5 P2 . 1.5089(7) y
O5 Na2 . 2.2891(11) ?
O5 Na1 . 2.2997(9) ?
O6 P2 . 1.5808(6) y
O6 H6A . 0.736(9) ?
O7 Na2 4_545 2.4668(11) ?
O7 Na1 4_545 2.5205(9) ?
O7 H7A . 0.827(9) ?
O8 Na1 7_556 2.3413(14) ?
O8 Na1 . 2.4458(15) ?
O8 H8A . 0.868(11) ?
O8 H8B . 0.846(11) ?
O9 Na1 . 2.3246(14) ?
O9 H9A . 0.822(13) ?
O9 H9B . 0.832(10) ?
O10 H10A . 0.841(13) ?
O10 H10B . 0.848(13) ?
O11 Na2 . 2.644(2) ?
O11 H11A . 0.841(14) ?
O11 H11B . 0.863(12) ?
O12 Na2 . 2.5422(16) ?
O12 H12A . 0.867(14) ?
O12 H12B . 0.845(11) ?
Na2 O11 7_556 2.319(2) ?

loop_
_geom_hbond_atom_site_label_D
_geom_hbond_atom_site_label_H
_geom_hbond_atom_site_label_A
_geom_hbond_site_symmetry_A
_geom_hbond_distance_DH
_geom_hbond_distance_HA
_geom_hbond_distance_DA
_geom_hbond_angle_DHA
N1 H1 O2 5 0.880(9) 1.765(9) 2.6440(11) 177.7(8)
O3 H3 O5 4 0.765(9) 1.745(9) 2.5002(8) 168.9(9)
O6 H6A O1 4_545 0.736(9) 1.922(9) 2.6538(10) 172.5(9)
O7 H7A O4 4_545 0.827(9) 1.954(9) 2.7487(10) 161.0(9)
O8 H8B O4 4_545 0.846(11) 1.957(13) 2.7671(13) 160.1(17)
O8 H8A O1 . 0.868(11) 2.106(15) 2.7339(13) 128.7(14)
O9 H9A O3 4_545 0.822(13) 2.253(12) 2.9671(15) 145.4(11)
O9 H9B O10 8_556 0.832(10) 2.013(11) 2.7596(16) 149.1(17)
O10 H10A O2 . 0.841(13) 1.879(14) 2.6914(15) 161.9(15)
O10 H10B O2 2 0.848(13) 2.081(14) 2.9097(15) 165.5(11)
O11 H11A O4 4_545 0.841(14) 2.017(13) 2.7575(18) 146.4(11)
O11 H11B O1 . 0.863(12) 1.946(13) 2.7972(17) 168.6(16)
O12 H12A O3 4_545 0.867(14) 2.130(12) 2.9219(15) 151.7(17)
O12 H12B O2 8_556 0.845(11) 2.167(11) 2.9804(15) 161.4(17)

loop_
_geom_torsion_atom_site_label_1
_geom_torsion_atom_site_label_2
_geom_torsion_atom_site_label_3
_geom_torsion_atom_site_label_4
_geom_torsion_site_symmetry_1
_geom_torsion_site_symmetry_4
_geom_torsion
_geom_torsion_publ_flag
O7 C1 C2 C3 . . 67.23(8) ?
P2 C1 C2 C3 . . -176.57(5) ?
P1 C1 C2 C3 . . -53.84(7) y
C1 C2 C3 C4 . . -68.20(10) y
C1 C2 C3 C7 . . 114.33(8) ?
C7 C3 C4 N1 . . -0.69(12) ?
C2 C3 C4 N1 . . -178.26(8) ?
N1 C5 C6 C7 . . 0.06(16) ?
C5 C6 C7 C3 . . -0.48(16) ?
C4 C3 C7 C6 . . 0.78(13) ?
C2 C3 C7 C6 . . 178.37(9) ?
C6 C5 N1 C4 . . 0.03(15) ?
C3 C4 N1 C5 . . 0.30(13) ?
C2 C1 O7 Na2 . 4_545 42.50(7) ?
P2 C1 O7 Na2 . 4_545 -73.07(6) ?
P1 C1 O7 Na2 . 4_545 164.00(3) ?
C2 C1 O7 Na1 . 4_545 51.56(6) ?
P2 C1 O7 Na1 . 4_545 -64.01(6) ?
P1 C1 O7 Na1 . 4_545 173.06(2) ?
Na1 O1 P1 O2 . . 130.44(6) ?
Na2 O1 P1 O2 . . 132.43(5) ?
Na1 O1 P1 O3 . . -106.79(6) ?
Na2 O1 P1 O3 . . -104.80(5) ?
Na1 O1 P1 C1 . . 8.22(6) ?
Na2 O1 P1 C1 . . 10.22(6) ?
O7 C1 P1 O1 . . 88.82(5) ?
C2 C1 P1 O1 . . -152.20(5) ?
P2 C1 P1 O1 . . -32.06(5) ?
O7 C1 P1 O2 . . -37.78(5) ?
C2 C1 P1 O2 . . 81.20(5) ?
P2 C1 P1 O2 . . -158.66(3) ?
O7 C1 P1 O3 . . -153.28(4) ?
C2 C1 P1 O3 . . -34.29(5) ?
P2 C1 P1 O3 . . 85.84(4) ?
Na2 O5 P2 O4 . . 32.91(6) ?
Na1 O5 P2 O4 . . 42.29(5) ?
Na2 O5 P2 O6 . . 156.94(4) ?
Na1 O5 P2 O6 . . 166.32(3) ?
Na2 O5 P2 C1 . . -89.94(5) ?
Na1 O5 P2 C1 . . -80.56(4) ?
O7 C1 P2 O4 . . 177.58(5) ?
C2 C1 P2 O4 . . 62.19(5) ?
P1 C1 P2 O4 . . -60.22(5) ?
O7 C1 P2 O5 . . -55.30(5) ?
C2 C1 P2 O5 . . -170.69(4) ?
P1 C1 P2 O5 . . 66.89(5) ?
O7 C1 P2 O6 . . 60.57(6) ?
C2 C1 P2 O6 . . -54.82(5) ?
P1 C1 P2 O6 . . -177.23(3) ?
P2 O5 Na1 O9 . . -143.08(5) ?
P2 O5 Na1 O8 . 7_556 -171.10(13) ?
P2 O5 Na1 O1 . . 45.15(4) ?
P2 O5 Na1 O8 . . 112.77(4) ?
P2 O5 Na1 O7 . 4 -44.80(4) ?
P1 O1 Na1 O5 . . -7.66(6) ?
P1 O1 Na1 O9 . . -32.05(17) ?
P1 O1 Na1 O8 . 7_556 -176.07(5) ?
P1 O1 Na1 O8 . . -102.33(6) ?
P1 O1 Na1 O7 . 4 78.83(6) ?
Na1 O8 Na1 O5 7_556 . 162.57(4) ?
Na1 O8 Na1 O9 7_556 . 80.19(5) ?
Na1 O8 Na1 O8 7_556 7_556 0.0 ?
Na1 O8 Na1 O1 7_556 . -119.30(5) ?
Na1 O8 Na1 O7 7_556 4 -116.28(10) ?
P2 O5 Na2 O11 . 7_556 123.8(2) ?
P2 O5 Na2 O7 . 4 -31.73(5) ?
P2 O5 Na2 O12 . . -130.28(5) ?
P2 O5 Na2 O11 . . 114.23(5) ?
P2 O5 Na2 O1 . . 51.92(4) ?
Na2 O11 Na2 O5 7_556 . 177.61(6) ?
Na2 O11 Na2 O11 7_556 7_556 0.0 ?
Na2 O11 Na2 O7 7_556 4 -102.61(9) ?
Na2 O11 Na2 O12 7_556 . 95.06(7) ?
Na2 O11 Na2 O1 7_556 . -109.65(7) ?
P1 O1 Na2 O5 . . -10.68(6) ?
P1 O1 Na2 O11 . 7_556 -176.69(6) ?
P1 O1 Na2 O7 . 4 79.23(6) ?
P1 O1 Na2 O12 . . -16.46(15) ?
P1 O1 Na2 O11 . . -104.79(7) ?
